data_4338035
loop_
_publ_author_name
'Ju, Wei-Wei'
'Zhang, Hai-Tao'
'Xu, Xiao'
'Zhang, Yu'
'Xu, Yan'

_publ_section_title
;
 Enantiomerically Pure Lanthanide-Organic Polytungstates Exhibiting
 Two-Photon Absorption Properties.
;
_journal_issue 7
_journal_name_full 'Inorganic chemistry'
_journal_page_first 3269
_journal_paper_doi 10.1021/ic500157x
_journal_volume 53
_journal_year 2014
_chemical_absolute_configuration D
_chemical_formula_sum 'C20 H74 Ce N7 Na O76.5 Si2 W19'
_chemical_formula_weight 5349.30
_chemical_name_systematic
; 
 ? 
;
_space_group_IT_number 4
_symmetry_cell_setting monoclinic
_symmetry_space_group_name_Hall 'P 2yb'
_symmetry_space_group_name_H-M 'P 1 21 1'
_atom_sites_solution_hydrogens geom
_atom_sites_solution_primary direct
_atom_sites_solution_secondary difmap
_audit_creation_method SHELXL-97
_cell_angle_alpha 90.00
_cell_angle_beta 109.734(6)
_cell_angle_gamma 90.00
_cell_formula_units_Z 2
_cell_length_a 14.044(7)
_cell_length_b 28.147(13)
_cell_length_c 14.654(7)
_cell_measurement_reflns_used 7500
_cell_measurement_temperature 296(2)
_cell_measurement_theta_max 25.5
_cell_measurement_theta_min 1.45
_cell_volume 5452(5)
_computing_cell_refinement 'SAINT (Bruker, 2005)'
_computing_data_collection 'APEX2 (Bruker, 2005)'
_computing_data_reduction SAINT
_computing_molecular_graphics SHELXTL
_computing_publication_material SHELXTL
_computing_structure_refinement 'SHELXL-97 (Sheldrick, 1997)'
_computing_structure_solution 'SHELXS-97 (Sheldrick, 1990)'
_diffrn_ambient_temperature 296(2)
_diffrn_measured_fraction_theta_full 0.996
_diffrn_measured_fraction_theta_max 0.996
_diffrn_measurement_device_type 'Bruker Apex2 CCD'
_diffrn_measurement_method '\w scans'
_diffrn_radiation_monochromator graphite
_diffrn_radiation_source 'fine-focus sealed tube'
_diffrn_radiation_type MoK\a
_diffrn_radiation_wavelength 0.71073
_diffrn_reflns_av_R_equivalents 0.0672
_diffrn_reflns_av_sigmaI/netI 0.1104
_diffrn_reflns_limit_h_max 17
_diffrn_reflns_limit_h_min -16
_diffrn_reflns_limit_k_max 34
_diffrn_reflns_limit_k_min -34
_diffrn_reflns_limit_l_max 17
_diffrn_reflns_limit_l_min -17
_diffrn_reflns_number 39632
_diffrn_reflns_theta_full 25.50
_diffrn_reflns_theta_max 25.50
_diffrn_reflns_theta_min 1.45
_exptl_absorpt_coefficient_mu 20.473
_exptl_absorpt_correction_T_max 0.1926
_exptl_absorpt_correction_T_min 0.1285
_exptl_absorpt_correction_type multi-scan
_exptl_absorpt_process_details '(SADABS; Sheldrick, 2003)'
_exptl_crystal_colour lutescent
_exptl_crystal_density_diffrn 3.258
_exptl_crystal_density_method 'not measured'
_exptl_crystal_description slice
_exptl_crystal_F_000 4716
_exptl_crystal_size_max 0.17
_exptl_crystal_size_mid 0.15
_exptl_crystal_size_min 0.12
_refine_diff_density_max 1.792
_refine_diff_density_min -1.797
_refine_diff_density_rms 0.356
_refine_ls_abs_structure_details 'Flack H D (1983), Acta Cryst. A39, 876-881'
_refine_ls_abs_structure_Flack -0.016(14)
_refine_ls_extinction_coef 0.000180(7)
_refine_ls_extinction_expression Fc^*^=kFc[1+0.001xFc^2^\l^3^/sin(2\q)]^-1/4^
_refine_ls_extinction_method SHELXL
_refine_ls_goodness_of_fit_ref 0.986
_refine_ls_hydrogen_treatment mixed
_refine_ls_matrix_type full
_refine_ls_number_parameters 1155
_refine_ls_number_reflns 19876
_refine_ls_number_restraints 199
_refine_ls_restrained_S_all 0.984
_refine_ls_R_factor_all 0.0775
_refine_ls_R_factor_gt 0.0511
_refine_ls_shift/su_max 0.018
_refine_ls_shift/su_mean 0.000
_refine_ls_structure_factor_coef Fsqd
_refine_ls_weighting_details 'calc w=1/[\s^2^(Fo^2^)+(0.0430P)^2^+0.0000P] where P=(Fo^2^+2Fc^2^)/3'
_refine_ls_weighting_scheme calc
_refine_ls_wR_factor_gt 0.1101
_refine_ls_wR_factor_ref 0.1230
_reflns_number_gt 15130
_reflns_number_total 19876
_reflns_threshold_expression >2sigma(I)
_cod_data_source_file ic500157x_si_002.cif
_cod_data_source_block zht-13-3
_cod_depositor_comments
;
The following automatic conversions were performed:

'_symmetry_cell_setting' value 'Monoclinic' changed to 'monoclinic'
according to
/usr/data/users/saulius/automatic-downloads/rss-feeds/ACS/lib/dictionaries/cif_core.dic
dictionary named 'cif_core.dic' version 2.4.2 from 2011-04-26.

Automatic conversion script
Id: cif_fix_values 2281 2013-09-26 08:29:07Z andrius 

 Adding full bibliography for 4338035--4338036.cif.
;
_cod_original_cell_volume 5453(4)
_cod_original_sg_symbol_H-M 'P 1  21 1 '
_cod_original_formula_sum 'C20 H74 Ce N7 Na O76.50 Si2 W19'
_cod_database_code 4338035

loop_
_symmetry_equiv_pos_as_xyz
'x, y, z'
'-x, y+1/2, -z'

loop_
_atom_site_label
_atom_site_type_symbol
_atom_site_fract_x
_atom_site_fract_y
_atom_site_fract_z
_atom_site_U_iso_or_equiv
_atom_site_adp_type
_atom_site_occupancy
_atom_site_symmetry_multiplicity
_atom_site_calc_flag
_atom_site_refinement_flags
_atom_site_disorder_assembly
_atom_site_disorder_group
W1 W -0.13444(4) -0.41322(2) -0.15009(5) 0.03321(17) Uani 1 1 d . A .
W2 W -0.01960(5) -0.41238(3) -0.51724(5) 0.03803(19) Uani 1 1 d . A .
W3 W 0.33798(4) -0.31602(2) 0.17690(4) 0.03010(16) Uani 1 1 d . A .
W4 W 0.20892(5) -0.34673(3) -0.37340(5) 0.04045(19) Uani 1 1 d . A .
W5 W 0.24053(4) -0.21106(2) 0.19784(5) 0.03091(16) Uani 1 1 d . A .
W6 W 0.08212(5) -0.46838(2) -0.09377(5) 0.03681(19) Uani 1 1 d . A .
W7 W 0.04088(5) -0.49865(2) -0.35036(5) 0.0398(2) Uani 1 1 d . A .
W8 W 0.45497(5) -0.14677(2) 0.16542(5) 0.03795(19) Uani 1 1 d . A .
W9 W 0.26032(5) -0.15069(3) -0.18990(5) 0.0444(2) Uani 1 1 d . A .
W10 W -0.03765(5) -0.28439(2) -0.43953(5) 0.03567(18) Uani 1 1 d . A .
W11 W -0.19415(4) -0.31422(2) -0.32985(5) 0.03386(18) Uani 1 1 d . A .
W12 W 0.26638(5) -0.42809(2) -0.20141(5) 0.03910(19) Uani 1 1 d . A .
W13 W 0.56521(4) -0.25226(3) 0.15999(5) 0.03805(19) Uani 1 1 d . A .
W14 W 0.07166(4) -0.36817(2) 0.06456(4) 0.03006(16) Uani 1 1 d . A .
W15 W -0.18632(5) -0.44364(2) -0.40763(5) 0.03664(19) Uani 1 1 d . A .
W16 W 0.52730(5) -0.17370(3) -0.02341(5) 0.0473(2) Uani 1 1 d . A .
W17 W 0.43123(4) -0.34464(3) -0.02257(5) 0.03609(18) Uani 1 1 d . A .
W18 W 0.39116(5) -0.26541(3) -0.19940(5) 0.04140(19) Uani 1 1 d . A .
W19 W 0.18821(5) -0.12576(2) -0.00748(5) 0.0391(2) Uani 1 1 d . A .
Ce1 Ce -0.03339(7) -0.18862(3) -0.23068(7) 0.0402(3) Uani 1 1 d . . .
Si1 Si 0.3196(3) -0.23318(15) -0.0009(3) 0.0273(10) Uani 1 1 d . A .
Si2 Si 0.0246(3) -0.38168(15) -0.2754(3) 0.0263(10) Uani 1 1 d . A .
Na1 Na 0.1780(4) -0.3069(2) -0.1597(5) 0.0465(18) Uani 1 1 d . . .
O1 O 0.4987(7) -0.2268(4) -0.1046(8) 0.049(3) Uani 1 1 d . . .
O2 O 0.4312(6) -0.2106(3) 0.0565(7) 0.025(2) Uani 1 1 d U . .
O3 O 0.4654(6) -0.3200(4) -0.1241(7) 0.042(3) Uani 1 1 d . . .
O4 O 0.5249(7) -0.2993(4) 0.0609(8) 0.039(3) Uani 1 1 d . . .
O5 O 0.2736(6) -0.2554(4) 0.0770(6) 0.027(3) Uani 1 1 d . . .
O6 O 0.3600(6) -0.3472(4) 0.0673(7) 0.036(3) Uani 1 1 d . . .
O7 O 0.2024(7) -0.3456(4) 0.1317(7) 0.042(3) Uani 1 1 d . . .
O8 O 0.3357(6) -0.2753(4) -0.0712(7) 0.035(3) Uani 1 1 d . A .
O9 O 0.6734(7) -0.2773(4) 0.2378(8) 0.041(3) Uani 1 1 d U . .
O10 O 0.1444(6) -0.3727(4) -0.2597(7) 0.030(3) Uani 1 1 d . A .
O11 O -0.1690(7) -0.4479(3) -0.2732(8) 0.035(3) Uani 1 1 d . . .
O12 O 0.0885(7) -0.3215(4) -0.0501(7) 0.034(3) Uani 1 1 d . A .
O13 O -0.0164(7) -0.4230(3) -0.3608(7) 0.033(3) Uani 1 1 d . . .
O14 O 0.2376(8) -0.1020(3) -0.1068(9) 0.046(4) Uani 1 1 d . . .
O15 O 0.1741(8) -0.4675(4) -0.2969(8) 0.056(4) Uani 1 1 d . . .
O16 O 0.1147(6) -0.4212(3) 0.0131(7) 0.031(3) Uani 1 1 d . . .
O17 O 0.4619(7) -0.2831(4) 0.2029(7) 0.037(3) Uani 1 1 d . . .
O18 O 0.6205(7) -0.2173(4) 0.0800(7) 0.045(3) Uani 1 1 d . . .
O19 O -0.0307(8) -0.4168(5) -0.6363(8) 0.054(4) Uani 1 1 d . . .
O20 O 0.0426(7) -0.4973(3) -0.2153(8) 0.035(3) Uani 1 1 d U . .
O21 O 0.0110(6) -0.4035(3) -0.1796(7) 0.026(3) Uani 1 1 d . . .
O22 O 0.5060(8) -0.3926(4) 0.0049(9) 0.057(3) Uani 1 1 d U . .
O23 O -0.0506(8) -0.4714(4) -0.0948(7) 0.038(3) Uani 1 1 d U . .
O24 O -0.0655(6) -0.3824(3) -0.0363(7) 0.033(3) Uani 1 1 d . . .
O25 O 0.3827(7) -0.3571(3) 0.2673(7) 0.036(3) Uani 1 1 d . . .
O26 O 0.2007(7) -0.4470(4) -0.1165(7) 0.036(3) Uani 1 1 d . . .
O27 O 0.0459(8) -0.3930(4) 0.1615(8) 0.050(3) Uani 1 1 d . . .
O28 O 0.0378(9) -0.4782(4) -0.4723(9) 0.054(4) Uani 1 1 d . . .
O29 O 0.4119(8) -0.1459(4) -0.1005(7) 0.046(3) Uani 1 1 d . . .
O30 O 0.1206(8) -0.3917(4) -0.4556(8) 0.046(3) Uani 1 1 d . . .
O31 O 0.1273(9) -0.5171(4) -0.0228(9) 0.053(4) Uani 1 1 d . . .
O32 O 0.4981(8) -0.1033(4) 0.2554(8) 0.047(3) Uani 1 1 d . . .
O33 O -0.3037(8) -0.4708(4) -0.4638(9) 0.057(4) Uani 1 1 d . . .
O34 O 0.3401(8) -0.1209(4) 0.0793(7) 0.036(3) Uani 1 1 d . . .
O35 O -0.0020(7) -0.3087(4) 0.0700(7) 0.033(3) Uani 1 1 d . . .
O36 O 0.0575(7) -0.2521(4) -0.1173(7) 0.034(3) Uani 1 1 d . A .
O37 O 0.3215(7) -0.3765(4) -0.1117(7) 0.036(3) Uani 1 1 d . A .
O38 O -0.0380(6) -0.3336(3) -0.3142(6) 0.026(3) Uani 1 1 d . . .
O39 O -0.1780(7) -0.3582(3) -0.2281(7) 0.036(3) Uani 1 1 d . . .
O40 O -0.1507(7) -0.2645(4) -0.2592(8) 0.040(3) Uani 1 1 d . A .
O41 O 0.1588(8) -0.0708(4) 0.0302(9) 0.052(4) Uani 1 1 d . . .
O42 O 0.2516(6) -0.1880(3) -0.0601(7) 0.032(3) Uani 1 1 d U . .
O43 O -0.3226(8) -0.3080(4) -0.3658(10) 0.057(4) Uani 1 1 d . . .
O44 O 0.1055(6) -0.2375(4) 0.1477(7) 0.035(3) Uani 1 1 d . . .
O45 O -0.2132(7) -0.3804(4) -0.4059(7) 0.033(3) Uani 1 1 d . . .
O46 O 0.2282(8) -0.1866(4) 0.3010(8) 0.051(4) Uani 1 1 d . . .
O47 O -0.1747(7) -0.2909(4) -0.4450(8) 0.045(3) Uani 1 1 d . . .
O48 O 0.1911(7) -0.1648(3) 0.0972(7) 0.029(3) Uani 1 1 d U . .
O49 O -0.2426(7) -0.4286(4) -0.1323(8) 0.051(4) Uani 1 1 d . . .
O50 O 0.2772(7) -0.3027(4) -0.2632(8) 0.045(3) Uani 1 1 d . A .
O51 O 0.2993(8) -0.3948(5) -0.2999(9) 0.059(4) Uani 1 1 d . . .
O52 O 0.3153(7) -0.2095(4) -0.2183(7) 0.041(3) Uani 1 1 d . . .
O53 O -0.0597(8) -0.3525(4) -0.5102(7) 0.039(3) Uani 1 1 d . . .
O54 O 0.2815(10) -0.1143(5) -0.2752(9) 0.064(4) Uani 1 1 d . . .
O55 O 0.3665(7) -0.1866(3) 0.2145(7) 0.029(3) Uani 1 1 d . . .
O56 O -0.0997(8) -0.5048(4) -0.3887(9) 0.045(3) Uani 1 1 d . . .
O57 O -0.1490(7) -0.4364(4) -0.5266(8) 0.044(3) Uani 1 1 d . . .
O58 O 0.2746(8) -0.3279(5) -0.4491(7) 0.060(4) Uani 1 1 d . . .
O59 O 0.2917(7) -0.2725(4) 0.2562(8) 0.040(3) Uani 1 1 d . . .
O60 O 0.5390(8) -0.1321(4) 0.0832(8) 0.051(3) Uani 1 1 d U . .
O61 O 0.3716(7) -0.4633(4) -0.1702(8) 0.049(4) Uani 1 1 d . . .
O62 O 0.1334(8) -0.1664(4) -0.2497(8) 0.050(4) Uani 1 1 d . A .
O63 O 0.4430(8) -0.2625(5) -0.2892(7) 0.054(4) Uani 1 1 d . . .
O64 O 0.0753(8) -0.5561(4) -0.3615(8) 0.049(4) Uani 1 1 d . . .
O65 O 0.1028(7) -0.3024(4) -0.4050(7) 0.040(3) Uani 1 1 d . . .
O66 O 0.5563(8) -0.1992(4) 0.2305(8) 0.046(3) Uani 1 1 d . . .
O67 O 0.6210(9) -0.1471(5) -0.0569(9) 0.068(4) Uani 1 1 d U . .
O68 O 0.0693(8) -0.1414(4) -0.0868(7) 0.046(3) Uani 1 1 d . A .
O69 O -0.0088(8) -0.2366(4) -0.3583(7) 0.037(3) Uani 1 1 d . A .
O70 O -0.0554(8) -0.2541(4) -0.5470(8) 0.046(3) Uani 1 1 d U . .
O71 O -0.0557(8) -0.2008(5) 0.1845(9) 0.057(4) Uani 1 1 d . A .
O72 O -0.1545(8) -0.2077(5) 0.0405(9) 0.067(4) Uani 1 1 d . A .
O1W O -0.1542(9) -0.1740(6) -0.1305(11) 0.082(5) Uani 1 1 d . A .
C1 C 0.0508(9) -0.2795(5) -0.0586(9) 0.018(3) Uani 1 1 d U A .
C2 C -0.0123(10) -0.2716(5) 0.0045(11) 0.030(4) Uani 1 1 d . A .
H2A H -0.0835 -0.2686 -0.0362 0.036 Uiso 1 1 calc R . .
C3 C 0.0198(10) -0.2273(6) 0.0678(11) 0.035(4) Uani 1 1 d . A .
H3A H 0.0369 -0.2023 0.0295 0.042 Uiso 1 1 calc R . .
C4 C -0.0707(11) -0.2098(6) 0.0986(12) 0.046(5) Uani 1 1 d . . .
C5 C -0.1848(15) -0.1044(8) -0.4622(9) 0.086(6) Uani 1 1 d DU A .
H5A H -0.1682 -0.0721 -0.4718 0.129 Uiso 1 1 calc R . .
H5B H -0.2535 -0.1108 -0.5017 0.129 Uiso 1 1 calc R . .
H5C H -0.1403 -0.1255 -0.4800 0.129 Uiso 1 1 calc R . .
C6 C -0.1732(8) -0.1116(4) -0.3603(8) 0.0315(16) Uani 1 1 d DU . .
N1 N -0.4973(16) -0.3590(6) -0.3531(9) 0.151(6) Uani 1 1 d DU . .
H1A H -0.4637 -0.3313 -0.3460 0.181 Uiso 1 1 calc R . .
H1B H -0.5606 -0.3534 -0.3536 0.181 Uiso 1 1 calc R . .
N2 N 0.0367(8) -0.2892(6) -0.7202(14) 0.115(9) Uani 1 1 d D . .
H2B H 0.0517 -0.2864 -0.7751 0.138 Uiso 1 1 calc R . .
H2C H 0.0335 -0.2596 -0.6984 0.138 Uiso 1 1 calc R . .
N3 N -0.1476(8) -0.5522(4) -0.2184(11) 0.067(5) Uani 1 1 d D . .
H3B H -0.1259 -0.5265 -0.2421 0.080 Uiso 1 1 calc R . .
H3C H -0.1464 -0.5448 -0.1583 0.080 Uiso 1 1 calc R . .
N4 N 0.6944(10) -0.2814(5) -0.0321(8) 0.078(6) Uani 1 1 d D . .
H4A H 0.7298 -0.2563 0.0001 0.094 Uiso 1 1 calc R . .
H4B H 0.6302 -0.2788 -0.0332 0.094 Uiso 1 1 calc R . .
N5 N -0.2178(10) -0.1525(4) -0.8061(8) 0.072(5) Uani 1 1 d D . .
H5D H -0.2766 -0.1662 -0.8412 0.087 Uiso 1 1 calc R . .
H5E H -0.1676 -0.1693 -0.8159 0.087 Uiso 1 1 calc R . .
N6 N 0.7170(9) -0.3508(7) 0.3581(10) 0.130(10) Uani 1 1 d D . .
H6A H 0.7723 -0.3591 0.4082 0.156 Uiso 1 1 calc R . .
H6B H 0.7265 -0.3211 0.3404 0.156 Uiso 1 1 calc R . .
N7 N 0.5131(9) -0.2200(8) 0.425(2) 0.246(5) Uani 1 1 d DU . .
H7D H 0.4983 -0.1934 0.4514 0.296 Uiso 1 1 calc R . .
H7E H 0.4878 -0.2157 0.3603 0.296 Uiso 1 1 calc R . .
C7 C -0.499(2) -0.3836(9) -0.4420(9) 0.156(5) Uani 1 1 d DU . .
H7A H -0.5271 -0.3630 -0.4967 0.233 Uiso 1 1 calc R . .
H7B H -0.5388 -0.4119 -0.4503 0.233 Uiso 1 1 calc R . .
H7C H -0.4308 -0.3919 -0.4370 0.233 Uiso 1 1 calc RD . .
C8 C -0.445(2) -0.3921(7) -0.2764(10) 0.145(8) Uani 1 1 d DU . .
H8A H -0.4412 -0.3790 -0.2148 0.218 Uiso 1 1 calc R . .
H8B H -0.3780 -0.3976 -0.2775 0.218 Uiso 1 1 calc RD . .
H8C H -0.4814 -0.4216 -0.2864 0.218 Uiso 1 1 calc R . .
C9 C -0.0642(11) -0.3096(7) -0.7466(13) 0.082(8) Uani 1 1 d D . .
H9A H -0.1118 -0.2890 -0.7917 0.124 Uiso 1 1 calc R . .
H9B H -0.0826 -0.3131 -0.6895 0.124 Uiso 1 1 calc R . .
H9C H -0.0649 -0.3401 -0.7759 0.124 Uiso 1 1 calc R . .
C10 C 0.1208(11) -0.3127(7) -0.6498(15) 0.090(8) Uani 1 1 d D . .
H10A H 0.1812 -0.2944 -0.6395 0.136 Uiso 1 1 calc R . .
H10B H 0.1294 -0.3437 -0.6732 0.136 Uiso 1 1 calc R . .
H10C H 0.1078 -0.3157 -0.5898 0.136 Uiso 1 1 calc R . .
C11 C -0.0731(12) -0.5905(6) -0.2092(17) 0.093(8) Uani 1 1 d D . .
H11A H -0.0075 -0.5800 -0.1687 0.139 Uiso 1 1 calc R . .
H11B H -0.0711 -0.5986 -0.2722 0.139 Uiso 1 1 calc R . .
H11C H -0.0924 -0.6180 -0.1806 0.139 Uiso 1 1 calc R . .
C12 C -0.2560(10) -0.5606(8) -0.2798(15) 0.076(5) Uani 1 1 d DU . .
H12A H -0.2950 -0.5326 -0.2792 0.114 Uiso 1 1 calc R . .
H12B H -0.2823 -0.5869 -0.2542 0.114 Uiso 1 1 calc R . .
H12C H -0.2599 -0.5675 -0.3451 0.114 Uiso 1 1 calc R . .
C13 C 0.6972(15) -0.2828(9) -0.1329(10) 0.089(5) Uani 1 1 d DU . .
H13A H 0.6708 -0.2536 -0.1654 0.134 Uiso 1 1 calc R . .
H13B H 0.6567 -0.3089 -0.1674 0.134 Uiso 1 1 calc R . .
H13C H 0.7657 -0.2869 -0.1309 0.134 Uiso 1 1 calc R . .
C14 C 0.7400(17) -0.3263(6) 0.0163(17) 0.110(6) Uani 1 1 d DU . .
H14A H 0.7385 -0.3267 0.0813 0.165 Uiso 1 1 calc R . .
H14B H 0.8088 -0.3284 0.0180 0.165 Uiso 1 1 calc R . .
H14C H 0.7022 -0.3528 -0.0191 0.165 Uiso 1 1 calc R . .
C15 C -0.216(3) -0.1028(6) -0.8448(16) 0.144(14) Uani 1 1 d D . .
H15A H -0.2250 -0.1044 -0.9127 0.215 Uiso 1 1 calc R . .
H15B H -0.1520 -0.0882 -0.8107 0.215 Uiso 1 1 calc R . .
H15C H -0.2694 -0.0844 -0.8356 0.215 Uiso 1 1 calc R . .
C16 C -0.2067(19) -0.1561(10) -0.7003(10) 0.122(10) Uani 1 1 d D . .
H16A H -0.2063 -0.1890 -0.6825 0.183 Uiso 1 1 calc R . .
H16B H -0.2625 -0.1403 -0.6893 0.183 Uiso 1 1 calc R . .
H16C H -0.1445 -0.1414 -0.6617 0.183 Uiso 1 1 calc R . .
C17 C 0.6294(12) -0.3513(11) 0.3901(17) 0.127(6) Uani 1 1 d DU . .
H17A H 0.6419 -0.3310 0.4455 0.191 Uiso 1 1 calc R . .
H17B H 0.6175 -0.3832 0.4074 0.191 Uiso 1 1 calc R . .
H17C H 0.5710 -0.3402 0.3387 0.191 Uiso 1 1 calc R . .
C18 C 0.707(2) -0.3835(8) 0.2754(15) 0.162(16) Uani 1 1 d D . .
H18A H 0.7688 -0.3833 0.2608 0.242 Uiso 1 1 calc R . .
H18B H 0.6523 -0.3731 0.2195 0.242 Uiso 1 1 calc R . .
H18C H 0.6937 -0.4151 0.2924 0.242 Uiso 1 1 calc R . .
C19 C 0.6283(12) -0.2195(17) 0.451(3) 0.249(9) Uani 1 1 d DU . .
H19A H 0.6472 -0.1942 0.4161 0.373 Uiso 1 1 calc R . .
H19B H 0.6500 -0.2493 0.4325 0.373 Uiso 1 1 calc R . .
H19C H 0.6598 -0.2148 0.5190 0.373 Uiso 1 1 calc R . .
C20 C 0.449(2) -0.2586(11) 0.447(3) 0.246(9) Uani 1 1 d DU . .
H20A H 0.3787 -0.2507 0.4170 0.370 Uiso 1 1 calc R . .
H20B H 0.4650 -0.2613 0.5154 0.370 Uiso 1 1 calc R . .
H20C H 0.4624 -0.2882 0.4210 0.370 Uiso 1 1 calc R . .
O3B O -0.2009(14) -0.1622(5) -0.3514(15) 0.041(3) Uani 0.50 1 d PDU A 1
O3A O -0.0679(11) -0.1073(8) -0.2938(15) 0.046(3) Uani 0.50 1 d PDU A 2
O2W O 0.112(2) -0.1647(11) -0.464(2) 0.219(6) Uani 1 1 d U . .
O3W O 0.5479 0.0000 0.0000 0.66(12) Uiso 0.50 1 d P . .
O4W O 0.605(3) -0.5015(15) -0.074(3) 0.130(7) Uani 0.50 1 d PU . .
O5W O 0.299(4) -0.5233(18) -0.414(4) 0.172(7) Uani 0.50 1 d PU . .

loop_
_atom_site_aniso_label
_atom_site_aniso_U_11
_atom_site_aniso_U_22
_atom_site_aniso_U_33
_atom_site_aniso_U_23
_atom_site_aniso_U_13
_atom_site_aniso_U_12
W1 0.0296(3) 0.0360(4) 0.0326(3) 0.0027(3) 0.0085(3) -0.0098(3)
W2 0.0402(3) 0.0440(4) 0.0258(3) -0.0041(3) 0.0057(3) -0.0064(3)
W3 0.0287(3) 0.0313(3) 0.0283(3) 0.0017(3) 0.0071(2) 0.0039(3)
W4 0.0319(3) 0.0621(5) 0.0294(3) -0.0099(3) 0.0130(2) -0.0095(3)
W5 0.0286(3) 0.0325(3) 0.0317(3) -0.0042(3) 0.0102(2) 0.0018(3)
W6 0.0458(4) 0.0257(3) 0.0324(4) 0.0028(3) 0.0046(3) 0.0024(3)
W7 0.0442(4) 0.0302(4) 0.0368(4) -0.0074(3) 0.0029(3) 0.0013(3)
W8 0.0336(3) 0.0391(4) 0.0375(4) -0.0058(3) 0.0073(3) -0.0108(3)
W9 0.0541(4) 0.0420(4) 0.0319(4) 0.0057(3) 0.0074(3) -0.0178(3)
W10 0.0406(3) 0.0352(4) 0.0271(3) 0.0036(3) 0.0061(3) -0.0079(3)
W11 0.0242(3) 0.0328(3) 0.0399(4) 0.0051(3) 0.0047(3) 0.0013(3)
W12 0.0284(3) 0.0431(4) 0.0414(4) -0.0116(3) 0.0060(3) 0.0062(3)
W13 0.0214(3) 0.0491(4) 0.0397(4) -0.0090(3) 0.0051(3) -0.0052(3)
W14 0.0333(3) 0.0302(3) 0.0277(3) 0.0017(3) 0.0115(2) -0.0031(3)
W15 0.0335(3) 0.0351(4) 0.0336(4) 0.0018(3) 0.0012(3) -0.0086(3)
W16 0.0373(3) 0.0671(5) 0.0382(4) -0.0078(3) 0.0136(3) -0.0269(3)
W17 0.0227(3) 0.0454(4) 0.0389(4) -0.0114(3) 0.0087(3) 0.0027(3)
W18 0.0309(3) 0.0640(5) 0.0335(3) -0.0111(3) 0.0164(3) -0.0164(3)
W19 0.0438(4) 0.0275(3) 0.0384(4) -0.0001(3) 0.0037(3) -0.0011(3)
Ce1 0.0387(5) 0.0282(5) 0.0440(6) 0.0024(4) 0.0013(4) 0.0052(4)
Si1 0.0230(18) 0.034(2) 0.024(2) 0.0025(18) 0.0068(15) -0.0048(17)
Si2 0.0234(18) 0.031(2) 0.023(2) 0.0001(17) 0.0050(15) -0.0032(17)
Na1 0.039(3) 0.050(4) 0.057(4) -0.033(3) 0.025(3) -0.016(3)
O1 0.025(5) 0.086(9) 0.039(6) -0.005(6) 0.016(4) -0.019(5)
O2 0.016(4) 0.031(4) 0.022(4) -0.003(4) -0.001(3) -0.011(3)
O3 0.019(4) 0.066(7) 0.047(6) -0.009(6) 0.020(4) 0.002(5)
O4 0.021(5) 0.053(7) 0.038(6) -0.003(5) 0.004(4) 0.001(5)
O5 0.010(4) 0.045(6) 0.023(5) -0.006(5) 0.002(4) -0.005(4)
O6 0.016(4) 0.060(7) 0.029(6) -0.001(5) 0.002(4) 0.015(5)
O7 0.043(5) 0.047(7) 0.038(6) -0.006(5) 0.018(5) -0.010(5)
O8 0.017(4) 0.044(6) 0.046(6) -0.006(5) 0.012(4) 0.000(4)
O9 0.022(4) 0.046(5) 0.044(5) -0.015(4) -0.004(4) -0.007(4)
O10 0.025(5) 0.038(6) 0.023(5) -0.001(5) 0.001(4) -0.006(5)
O11 0.038(5) 0.017(5) 0.048(6) 0.003(5) 0.011(5) -0.014(4)
O12 0.030(5) 0.038(6) 0.032(6) -0.005(5) 0.008(4) -0.009(5)
O13 0.037(5) 0.018(5) 0.038(6) -0.010(4) 0.008(5) -0.001(4)
O14 0.049(6) 0.013(5) 0.069(8) 0.016(5) 0.013(6) 0.005(5)
O15 0.059(7) 0.059(7) 0.041(7) -0.034(6) 0.005(6) 0.010(6)
O16 0.034(5) 0.023(5) 0.041(5) 0.020(4) 0.021(4) 0.014(4)
O17 0.028(5) 0.044(6) 0.037(6) -0.014(5) 0.010(4) -0.006(5)
O18 0.025(5) 0.096(9) 0.015(5) -0.009(5) 0.009(4) -0.009(6)
O19 0.065(7) 0.067(8) 0.032(6) -0.016(6) 0.018(5) -0.015(6)
O20 0.035(4) 0.023(4) 0.040(5) -0.006(4) 0.003(4) -0.004(4)
O21 0.026(5) 0.022(5) 0.026(5) 0.004(4) 0.003(4) 0.008(4)
O22 0.046(5) 0.056(6) 0.061(6) -0.015(5) 0.009(4) 0.016(4)
O23 0.049(5) 0.040(5) 0.021(4) 0.007(4) 0.005(4) -0.007(4)
O24 0.030(5) 0.037(6) 0.038(5) 0.008(5) 0.019(4) -0.002(4)
O25 0.036(5) 0.030(6) 0.033(6) 0.017(5) -0.001(5) 0.018(5)
O26 0.037(5) 0.032(6) 0.039(6) -0.005(5) 0.012(4) 0.015(5)
O27 0.069(6) 0.052(7) 0.041(6) -0.005(5) 0.034(5) -0.027(6)
O28 0.064(7) 0.037(7) 0.056(8) -0.016(6) 0.012(6) 0.017(6)
O29 0.057(6) 0.061(7) 0.018(5) -0.017(5) 0.009(5) -0.036(6)
O30 0.041(6) 0.065(8) 0.031(6) -0.014(6) 0.009(5) 0.007(6)
O31 0.082(8) 0.017(6) 0.040(7) 0.000(5) -0.006(6) 0.004(6)
O32 0.046(6) 0.046(7) 0.038(7) -0.019(5) 0.000(5) -0.022(5)
O33 0.044(6) 0.065(8) 0.058(8) -0.026(6) 0.013(6) -0.026(6)
O34 0.052(6) 0.030(6) 0.026(5) -0.001(5) 0.014(5) -0.004(5)
O35 0.038(5) 0.041(6) 0.026(5) 0.004(5) 0.019(4) -0.003(5)
O36 0.030(5) 0.032(6) 0.037(6) 0.009(5) 0.007(4) 0.001(5)
O37 0.035(5) 0.056(7) 0.025(5) 0.008(5) 0.020(4) 0.005(5)
O38 0.024(4) 0.031(6) 0.019(5) 0.007(4) 0.002(4) 0.007(4)
O39 0.031(5) 0.033(6) 0.037(6) -0.015(5) 0.003(4) -0.013(5)
O40 0.023(5) 0.039(6) 0.047(7) -0.007(5) -0.004(5) 0.006(5)
O41 0.056(7) 0.036(6) 0.048(7) -0.020(6) -0.003(6) -0.007(6)
O42 0.023(4) 0.033(5) 0.032(5) 0.017(4) -0.001(3) -0.005(4)
O43 0.034(6) 0.041(7) 0.089(10) -0.004(7) 0.010(6) 0.015(5)
O44 0.025(4) 0.046(6) 0.042(6) -0.001(5) 0.019(4) 0.012(5)
O45 0.030(5) 0.040(6) 0.023(5) 0.003(5) 0.000(4) 0.005(5)
O46 0.057(6) 0.060(8) 0.032(6) -0.005(6) 0.010(5) 0.022(6)
O47 0.036(6) 0.042(7) 0.050(7) 0.016(6) 0.007(5) 0.009(5)
O48 0.025(4) 0.020(4) 0.036(5) -0.008(4) 0.003(4) 0.002(4)
O49 0.035(5) 0.071(9) 0.047(7) -0.007(6) 0.015(5) -0.011(6)
O50 0.050(5) 0.055(8) 0.044(6) -0.013(5) 0.033(4) 0.004(5)
O51 0.032(6) 0.089(9) 0.044(7) -0.032(7) -0.002(5) 0.006(6)
O52 0.038(5) 0.051(7) 0.041(6) -0.003(5) 0.021(5) -0.013(5)
O53 0.052(6) 0.033(6) 0.030(6) 0.010(5) 0.012(5) 0.001(5)
O54 0.084(8) 0.074(9) 0.037(7) -0.001(6) 0.022(6) -0.029(7)
O55 0.031(5) 0.024(5) 0.027(5) 0.004(4) 0.004(4) -0.008(4)
O56 0.037(6) 0.032(6) 0.059(8) -0.014(6) 0.009(5) -0.007(5)
O57 0.034(5) 0.059(7) 0.033(6) 0.011(6) 0.003(5) -0.006(5)
O58 0.050(6) 0.121(11) 0.014(5) -0.005(6) 0.017(4) -0.027(7)
O59 0.032(5) 0.041(6) 0.054(6) 0.010(5) 0.023(5) 0.011(5)
O60 0.045(5) 0.065(6) 0.036(5) 0.002(5) 0.004(4) -0.008(5)
O61 0.034(5) 0.067(8) 0.036(6) 0.000(6) -0.002(5) 0.032(5)
O62 0.042(6) 0.050(7) 0.042(7) -0.021(6) -0.007(5) -0.001(6)
O63 0.038(6) 0.106(10) 0.011(5) -0.001(6) -0.001(5) -0.010(7)
O64 0.060(7) 0.039(6) 0.035(7) -0.004(5) 0.000(6) 0.030(6)
O65 0.036(5) 0.055(7) 0.020(5) 0.000(5) -0.003(5) -0.006(5)
O66 0.036(6) 0.063(8) 0.026(6) 0.005(6) -0.003(5) -0.010(6)
O67 0.061(5) 0.084(6) 0.065(6) -0.011(5) 0.028(4) -0.022(5)
O68 0.039(6) 0.073(8) 0.026(6) -0.009(6) 0.010(5) -0.003(6)
O69 0.053(6) 0.038(6) 0.010(5) -0.001(5) -0.005(5) -0.013(5)
O70 0.057(5) 0.040(5) 0.035(5) 0.019(4) 0.007(4) -0.001(4)
O71 0.041(5) 0.081(9) 0.058(7) -0.006(7) 0.029(5) 0.011(6)
O72 0.051(6) 0.086(10) 0.072(8) -0.003(7) 0.034(6) 0.032(6)
O1W 0.049(8) 0.108(12) 0.076(10) -0.024(9) 0.004(7) -0.003(8)
C1 0.018(5) 0.017(5) 0.016(5) 0.010(4) 0.001(4) 0.002(4)
C2 0.021(6) 0.026(8) 0.049(9) 0.001(7) 0.020(6) -0.001(6)
C3 0.030(7) 0.047(10) 0.025(8) 0.008(7) 0.006(6) -0.011(7)
C4 0.037(8) 0.060(10) 0.046(9) -0.045(8) 0.019(7) -0.008(8)
C5 0.077(10) 0.098(11) 0.085(10) 0.000(10) 0.031(9) 0.007(9)
C6 0.032(2) 0.031(2) 0.031(2) 0.0026(18) 0.0101(16) 0.0007(18)
N1 0.143(9) 0.135(9) 0.168(10) -0.033(9) 0.043(9) -0.030(9)
N2 0.104(14) 0.095(15) 0.139(19) 0.001(14) 0.032(13) -0.053(12)
N3 0.091(11) 0.040(9) 0.065(10) 0.033(8) 0.021(9) 0.012(9)
N4 0.036(8) 0.108(14) 0.071(12) -0.029(11) -0.009(8) -0.005(9)
N5 0.041(7) 0.102(12) 0.079(10) -0.066(9) 0.026(7) -0.028(8)
N6 0.073(12) 0.25(3) 0.057(12) -0.048(15) 0.010(10) -0.065(15)
N7 0.246(7) 0.248(7) 0.244(7) 0.009(6) 0.080(5) -0.004(6)
C7 0.156(7) 0.151(7) 0.160(8) -0.006(6) 0.054(5) -0.010(6)
C8 0.136(13) 0.122(13) 0.159(14) -0.031(13) 0.027(12) -0.037(12)
C9 0.130(18) 0.085(16) 0.032(10) -0.022(11) 0.026(11) -0.021(14)
C10 0.039(9) 0.099(17) 0.136(19) 0.052(15) 0.034(11) 0.006(11)
C11 0.123(15) 0.048(13) 0.140(18) 0.022(12) 0.087(13) 0.002(13)
C12 0.069(7) 0.073(7) 0.077(8) 0.000(6) 0.014(5) -0.002(6)
C13 0.081(7) 0.101(8) 0.092(8) -0.003(6) 0.037(5) -0.001(6)
C14 0.106(8) 0.113(8) 0.112(8) -0.009(6) 0.038(6) -0.001(6)
C15 0.28(4) 0.09(2) 0.053(15) 0.029(14) 0.05(2) 0.01(2)
C16 0.17(2) 0.14(2) 0.084(15) -0.065(15) 0.075(14) -0.073(18)
C17 0.120(8) 0.130(8) 0.130(9) 0.008(7) 0.042(6) 0.002(7)
C18 0.19(3) 0.16(3) 0.10(3) 0.00(2) 0.00(2) -0.09(2)
C19 0.253(14) 0.250(14) 0.242(14) 0.023(14) 0.081(13) -0.008(14)
C20 0.244(14) 0.255(14) 0.237(14) 0.017(14) 0.076(13) 0.005(14)
O3B 0.038(5) 0.037(5) 0.039(5) 0.003(4) 0.001(4) -0.003(4)
O3A 0.046(5) 0.036(5) 0.049(5) 0.008(5) 0.007(4) -0.003(4)
O2W 0.223(8) 0.221(9) 0.215(9) -0.003(7) 0.077(6) -0.011(7)
O4W 0.127(8) 0.128(9) 0.132(9) -0.003(7) 0.039(6) 0.005(7)
O5W 0.174(9) 0.174(9) 0.171(9) -0.004(7) 0.060(6) -0.006(7)

loop_
_atom_type_symbol
_atom_type_description
_atom_type_scat_dispersion_real
_atom_type_scat_dispersion_imag
_atom_type_scat_source
C C 0.0033 0.0016 'International Tables Vol C Tables 4.2.6.8 and 6.1.1.4'
H H 0.0000 0.0000 'International Tables Vol C Tables 4.2.6.8 and 6.1.1.4'
N N 0.0061 0.0033 'International Tables Vol C Tables 4.2.6.8 and 6.1.1.4'
O O 0.0106 0.0060 'International Tables Vol C Tables 4.2.6.8 and 6.1.1.4'
Si Si 0.0817 0.0704 'International Tables Vol C Tables 4.2.6.8 and 6.1.1.4'
Ce Ce -0.2486 2.6331 'International Tables Vol C Tables 4.2.6.8 and 6.1.1.4'
W W -0.8490 6.8722 'International Tables Vol C Tables 4.2.6.8 and 6.1.1.4'
Na Na 0.0362 0.0249 'International Tables Vol C Tables 4.2.6.8 and 6.1.1.4'

loop_
_geom_angle_atom_site_label_1
_geom_angle_atom_site_label_2
_geom_angle_atom_site_label_3
_geom_angle
O49 W1 O24 102.0(5)
O49 W1 O39 100.3(5)
O24 W1 O39 97.2(4)
O49 W1 O11 93.3(5)
O24 W1 O11 163.6(4)
O39 W1 O11 85.6(4)
O49 W1 O23 99.5(5)
O24 W1 O23 87.8(4)
O39 W1 O23 158.1(5)
O11 W1 O23 84.0(4)
O49 W1 O21 171.9(5)
O24 W1 O21 83.2(4)
O39 W1 O21 85.0(4)
O11 W1 O21 80.9(4)
O23 W1 O21 74.4(4)
O19 W2 O53 101.8(5)
O19 W2 O57 98.4(5)
O53 W2 O57 91.6(5)
O19 W2 O30 103.0(5)
O53 W2 O30 88.9(5)
O57 W2 O30 158.1(5)
O19 W2 O28 98.9(5)
O53 W2 O28 159.1(5)
O57 W2 O28 87.9(5)
O30 W2 O28 84.0(5)
O19 W2 O13 167.7(5)
O53 W2 O13 88.1(4)
O57 W2 O13 73.9(4)
O30 W2 O13 84.3(4)
O28 W2 O13 71.7(4)
O25 W3 O17 95.9(4)
O25 W3 O6 102.5(5)
O17 W3 O6 89.7(4)
O25 W3 O59 94.1(5)
O17 W3 O59 92.4(4)
O6 W3 O59 163.0(4)
O25 W3 O7 92.0(4)
O17 W3 O7 171.8(4)
O6 W3 O7 86.4(4)
O59 W3 O7 89.3(4)
O25 W3 O5 170.7(4)
O17 W3 O5 84.2(4)
O6 W3 O5 86.9(4)
O59 W3 O5 76.5(4)
O7 W3 O5 88.3(4)
O58 W4 O65 100.8(5)
O58 W4 O30 99.9(5)
O65 W4 O30 89.6(4)
O58 W4 O51 100.3(6)
O65 W4 O51 157.9(5)
O30 W4 O51 93.1(5)
O58 W4 O50 96.4(5)
O65 W4 O50 84.9(4)
O30 W4 O50 163.5(5)
O51 W4 O50 86.4(5)
O58 W4 O10 172.3(4)
O65 W4 O10 85.1(4)
O30 W4 O10 85.1(4)
O51 W4 O10 73.3(5)
O50 W4 O10 79.0(4)
O58 W4 Na1 136.4(4)
O65 W4 Na1 71.3(3)
O30 W4 Na1 122.2(4)
O51 W4 Na1 89.0(4)
O50 W4 Na1 41.3(3)
O10 W4 Na1 40.8(3)
O46 W5 O55 96.4(5)
O46 W5 O48 106.7(5)
O55 W5 O48 86.0(4)
O46 W5 O44 96.4(5)
O55 W5 O44 166.1(4)
O48 W5 O44 85.1(4)
O46 W5 O59 95.8(5)
O55 W5 O59 94.4(4)
O48 W5 O59 157.3(4)
O44 W5 O59 89.7(4)
O46 W5 O5 169.4(4)
O55 W5 O5 82.6(4)
O48 W5 O5 83.8(4)
O44 W5 O5 85.8(4)
O59 W5 O5 73.8(4)
O31 W6 O23 97.6(6)
O31 W6 O20 99.2(5)
O23 W6 O20 89.9(4)
O31 W6 O26 101.2(5)
O23 W6 O26 161.1(4)
O20 W6 O26 88.1(4)
O31 W6 O16 96.8(5)
O23 W6 O16 90.0(4)
O20 W6 O16 163.9(4)
O26 W6 O16 86.8(4)
O31 W6 O21 174.2(5)
O23 W6 O21 77.2(4)
O20 W6 O21 83.6(4)
O26 W6 O21 84.0(4)
O16 W6 O21 80.7(3)
O64 W7 O28 96.7(5)
O64 W7 O56 100.8(5)
O28 W7 O56 93.5(5)
O64 W7 O20 101.9(5)
O28 W7 O20 160.9(4)
O56 W7 O20 87.6(5)
O64 W7 O15 101.4(5)
O28 W7 O15 87.4(5)
O56 W7 O15 157.6(5)
O20 W7 O15 84.5(5)
O64 W7 O13 171.1(4)
O28 W7 O13 75.6(4)
O56 W7 O13 75.6(4)
O20 W7 O13 86.2(4)
O15 W7 O13 82.9(4)
O32 W8 O34 104.0(5)
O32 W8 O55 102.9(5)
O34 W8 O55 87.8(4)
O32 W8 O60 100.7(5)
O34 W8 O60 93.7(5)
O55 W8 O60 155.3(5)
O32 W8 O66 98.3(5)
O34 W8 O66 156.8(4)
O55 W8 O66 81.1(4)
O60 W8 O66 88.3(5)
O32 W8 O2 168.4(4)
O34 W8 O2 86.9(4)
O55 W8 O2 81.4(4)
O60 W8 O2 74.0(4)
O66 W8 O2 71.5(4)
O54 W9 O62 100.5(6)
O54 W9 O14 98.2(6)
O62 W9 O14 97.8(5)
O54 W9 O52 100.0(6)
O62 W9 O52 95.1(5)
O14 W9 O52 155.3(4)
O54 W9 O29 91.6(5)
O62 W9 O29 167.1(5)
O14 W9 O29 84.8(4)
O52 W9 O29 78.1(4)
O54 W9 O42 169.2(5)
O62 W9 O42 88.2(5)
O14 W9 O42 74.1(4)
O52 W9 O42 85.4(4)
O29 W9 O42 80.4(4)
O54 W9 W19 130.6(5)
O62 W9 W19 85.3(4)
O14 W9 W19 33.0(3)
O52 W9 W19 128.5(3)
O29 W9 W19 90.3(3)
O42 W9 W19 43.1(3)
O70 W10 O69 99.7(5)
O70 W10 O47 100.1(5)
O69 W10 O47 95.8(5)
O70 W10 O65 100.8(5)
O69 W10 O65 92.4(5)
O47 W10 O65 155.9(5)
O70 W10 O53 92.7(5)
O69 W10 O53 167.1(4)
O47 W10 O53 85.2(4)
O65 W10 O53 82.0(4)
O70 W10 O38 169.3(4)
O69 W10 O38 89.0(4)
O47 W10 O38 72.6(4)
O65 W10 O38 84.9(4)
O53 W10 O38 79.0(4)
O43 W11 O40 103.0(5)
O43 W11 O39 98.2(5)
O40 W11 O39 97.7(5)
O43 W11 O47 98.3(5)
O40 W11 O47 97.1(5)
O39 W11 O47 154.7(5)
O43 W11 O45 89.7(5)
O40 W11 O45 167.2(4)
O39 W11 O45 78.5(4)
O47 W11 O45 82.5(4)
O43 W11 O38 166.1(5)
O40 W11 O38 90.0(4)
O39 W11 O38 84.6(4)
O47 W11 O38 75.1(4)
O45 W11 O38 77.5(3)
O61 W12 O26 103.6(5)
O61 W12 O51 94.5(5)
O26 W12 O51 161.8(4)
O61 W12 O15 99.9(5)
O26 W12 O15 87.5(5)
O51 W12 O15 90.5(5)
O61 W12 O37 98.1(5)
O26 W12 O37 86.3(4)
O51 W12 O37 90.1(5)
O15 W12 O37 161.9(4)
O61 W12 O10 168.0(5)
O26 W12 O10 88.1(4)
O51 W12 O10 73.8(4)
O15 W12 O10 83.3(4)
O37 W12 O10 79.5(4)
O9 W13 O66 100.0(5)
O9 W13 O18 99.7(5)
O66 W13 O18 92.7(5)
O9 W13 O4 100.9(5)
O66 W13 O4 158.6(4)
O18 W13 O4 88.1(5)
O9 W13 O17 100.9(5)
O66 W13 O17 88.9(5)
O18 W13 O17 158.7(4)
O4 W13 O17 82.8(4)
O9 W13 O2 173.2(4)
O66 W13 O2 76.2(4)
O18 W13 O2 75.0(4)
O4 W13 O2 83.4(4)
O17 W13 O2 84.7(4)
O27 W14 O16 101.2(5)
O27 W14 O7 98.4(5)
O16 W14 O7 95.1(4)
O27 W14 O35 93.0(5)
O16 W14 O35 159.6(4)
O7 W14 O35 97.2(4)
O27 W14 O24 96.2(4)
O16 W14 O24 84.6(4)
O7 W14 O24 165.2(4)
O35 W14 O24 79.4(4)
O27 W14 O12 166.6(5)
O16 W14 O12 92.1(4)
O7 W14 O12 82.0(4)
O35 W14 O12 73.7(4)
O24 W14 O12 83.3(4)
O33 W15 O45 105.4(5)
O33 W15 O11 103.3(5)
O45 W15 O11 90.1(4)
O33 W15 O57 96.7(5)
O45 W15 O57 91.7(5)
O11 W15 O57 158.6(4)
O33 W15 O56 96.7(5)
O45 W15 O56 157.7(4)
O11 W15 O56 86.9(5)
O57 W15 O56 83.4(5)
O33 W15 O13 163.5(5)
O45 W15 O13 87.1(4)
O11 W15 O13 87.2(4)
O57 W15 O13 71.7(4)
O56 W15 O13 70.7(4)
O67 W16 O29 104.1(6)
O67 W16 O1 100.8(6)
O29 W16 O1 89.6(5)
O67 W16 O60 96.0(6)
O29 W16 O60 93.3(5)
O1 W16 O60 161.8(5)
O67 W16 O18 96.4(5)
O29 W16 O18 159.5(5)
O1 W16 O18 86.4(5)
O60 W16 O18 84.6(5)
O67 W16 O2 166.6(5)
O29 W16 O2 87.6(4)
O1 W16 O2 85.8(4)
O60 W16 O2 76.4(4)
O18 W16 O2 72.1(4)
O22 W17 O3 100.6(6)
O22 W17 O37 94.7(5)
O3 W17 O37 89.7(4)
O22 W17 O6 103.7(6)
O3 W17 O6 155.7(4)
O37 W17 O6 87.9(4)
O22 W17 O4 98.1(5)
O3 W17 O4 87.4(5)
O37 W17 O4 167.1(4)
O6 W17 O4 89.5(4)
O22 W17 O8 174.2(5)
O3 W17 O8 73.7(4)
O37 W17 O8 86.3(4)
O6 W17 O8 82.0(4)
O4 W17 O8 80.8(4)
O22 W17 Na1 142.4(4)
O3 W17 Na1 85.2(3)
O37 W17 Na1 47.9(3)
O6 W17 Na1 75.3(3)
O4 W17 Na1 119.3(3)
O8 W17 Na1 39.4(2)
O63 W18 O52 102.4(5)
O63 W18 O50 99.0(5)
O52 W18 O50 92.8(4)
O63 W18 O3 100.7(5)
O52 W18 O3 155.1(5)
O50 W18 O3 92.5(4)
O63 W18 O1 95.2(5)
O52 W18 O1 84.5(4)
O50 W18 O1 165.8(5)
O3 W18 O1 84.3(4)
O63 W18 O8 173.6(5)
O52 W18 O8 83.6(4)
O50 W18 O8 82.6(4)
O3 W18 O8 73.0(4)
O1 W18 O8 83.2(4)
O63 W18 Na1 140.2(4)
O52 W18 Na1 80.0(3)
O50 W18 Na1 41.5(3)
O3 W18 Na1 88.1(3)
O1 W18 Na1 124.4(3)
O8 W18 Na1 42.3(2)
O41 W19 O68 99.2(5)
O41 W19 O48 101.8(5)
O68 W19 O48 98.6(5)
O41 W19 O14 96.6(5)
O68 W19 O14 95.3(5)
O48 W19 O14 154.8(4)
O41 W19 O34 93.0(4)
O68 W19 O34 167.9(5)
O48 W19 O34 78.7(4)
O14 W19 O34 83.3(4)
O41 W19 O42 168.4(5)
O68 W19 O42 88.6(4)
O48 W19 O42 85.4(4)
O14 W19 O42 73.9(4)
O34 W19 O42 79.4(4)
O41 W19 W9 128.9(4)
O68 W19 W9 83.7(4)
O48 W19 W9 128.4(3)
O14 W19 W9 33.0(3)
O34 W19 W9 88.7(3)
O42 W19 W9 42.9(3)
O69 Ce1 O3A 106.9(6)
O69 Ce1 O36 86.6(3)
O3A Ce1 O36 156.3(4)
O69 Ce1 O68 139.1(4)
O3A Ce1 O68 78.8(5)
O36 Ce1 O68 78.4(4)
O69 Ce1 O62 71.0(4)
O3A Ce1 O62 78.4(5)
O36 Ce1 O62 88.1(3)
O68 Ce1 O62 70.7(4)
O69 Ce1 O3B 88.0(5)
O3A Ce1 O3B 56.2(4)
O36 Ce1 O3B 145.7(4)
O68 Ce1 O3B 124.7(5)
O62 Ce1 O3B 121.8(5)
O69 Ce1 O1W 143.7(4)
O3A Ce1 O1W 89.0(6)
O36 Ce1 O1W 91.2(4)
O68 Ce1 O1W 75.1(4)
O62 Ce1 O1W 145.2(4)
O3B Ce1 O1W 73.8(6)
O69 Ce1 O40 70.8(4)
O3A Ce1 O40 131.4(4)
O36 Ce1 O40 71.1(3)
O68 Ce1 O40 135.7(4)
O62 Ce1 O40 137.2(4)
O3B Ce1 O40 75.2(4)
O1W Ce1 O40 74.3(4)
O5 Si1 O8 109.7(6)
O5 Si1 O2 109.2(5)
O8 Si1 O2 107.0(5)
O5 Si1 O42 111.8(5)
O8 Si1 O42 114.0(6)
O2 Si1 O42 104.8(5)
O5 Si1 Na1 88.0(4)
O8 Si1 Na1 42.9(3)
O2 Si1 Na1 149.9(4)
O42 Si1 Na1 90.6(4)
O21 Si2 O38 114.7(5)
O21 Si2 O10 110.9(5)
O38 Si2 O10 109.4(5)
O21 Si2 O13 106.1(5)
O38 Si2 O13 108.3(5)
O10 Si2 O13 107.0(5)
O21 Si2 Na1 92.7(4)
O38 Si2 Na1 79.5(4)
O10 Si2 Na1 47.4(4)
O13 Si2 Na1 153.3(4)
O10 Na1 O8 127.7(4)
O10 Na1 O50 71.0(4)
O8 Na1 O50 71.7(4)
O10 Na1 O12 104.3(4)
O8 Na1 O12 108.0(4)
O50 Na1 O12 172.3(5)
O10 Na1 O36 129.6(4)
O8 Na1 O36 102.7(4)
O50 Na1 O36 135.4(5)
O12 Na1 O36 52.3(4)
O10 Na1 O37 64.0(3)
O8 Na1 O37 69.5(4)
O50 Na1 O37 70.1(4)
O12 Na1 O37 102.4(4)
O36 Na1 O37 151.2(4)
O10 Na1 C1 121.9(4)
O8 Na1 C1 104.9(4)
O50 Na1 C1 160.3(5)
O12 Na1 C1 27.4(4)
O36 Na1 C1 25.1(3)
O37 Na1 C1 127.8(4)
O10 Na1 Si2 31.5(3)
O8 Na1 Si2 157.5(4)
O50 Na1 Si2 97.7(3)
O12 Na1 Si2 79.8(3)
O36 Na1 Si2 98.7(3)
O37 Na1 Si2 88.3(3)
C1 Na1 Si2 91.5(3)
O10 Na1 Si1 155.7(3)
O8 Na1 Si1 28.5(3)
O50 Na1 Si1 94.4(3)
O12 Na1 Si1 87.9(3)
O36 Na1 Si1 74.5(3)
O37 Na1 Si1 93.1(3)
C1 Na1 Si1 77.9(3)
Si2 Na1 Si1 167.6(3)
O10 Na1 W18 99.7(3)
O8 Na1 W18 41.2(3)
O50 Na1 W18 31.4(3)
O12 Na1 W18 149.2(3)
O36 Na1 W18 122.0(3)
O37 Na1 W18 71.2(3)
C1 Na1 W18 138.3(3)
Si2 Na1 W18 128.7(2)
Si1 Na1 W18 63.07(13)
O10 Na1 W4 39.9(3)
O8 Na1 W4 103.8(3)
O50 Na1 W4 33.7(3)
O12 Na1 W4 143.4(3)
O36 Na1 W4 135.7(3)
O37 Na1 W4 72.3(2)
C1 Na1 W4 149.6(3)
Si2 Na1 W4 64.02(14)
Si1 Na1 W4 128.1(2)
W18 Na1 W4 65.05(12)
O10 Na1 W17 94.0(3)
O8 Na1 W17 39.6(3)
O50 Na1 W17 72.0(3)
O12 Na1 W17 102.7(3)
O36 Na1 W17 131.5(3)
O37 Na1 W17 30.7(2)
C1 Na1 W17 118.3(3)
Si2 Na1 W17 118.7(2)
Si1 Na1 W17 62.53(12)
W18 Na1 W17 56.17(9)
W4 Na1 W17 90.42(15)
W16 O1 W18 146.0(6)
Si1 O2 W13 124.7(5)
Si1 O2 W16 122.4(5)
W13 O2 W16 94.3(3)
Si1 O2 W8 122.5(5)
W13 O2 W8 92.6(3)
W16 O2 W8 91.6(3)
W17 O3 W18 120.8(5)
W13 O4 W17 154.3(6)
Si1 O5 W3 126.1(5)
Si1 O5 W5 123.9(5)
W3 O5 W5 93.0(3)
W17 O6 W3 145.2(6)
W14 O7 W3 168.4(6)
Si1 O8 W18 126.0(6)
Si1 O8 Na1 108.6(5)
W18 O8 Na1 96.5(4)
Si1 O8 W17 126.9(5)
W18 O8 W17 91.8(4)
Na1 O8 W17 101.0(4)
Si2 O10 W12 123.9(6)
Si2 O10 W4 126.3(5)
W12 O10 W4 93.5(4)
Si2 O10 Na1 101.1(5)
W12 O10 Na1 110.3(4)
W4 O10 Na1 99.3(4)
W15 O11 W1 145.5(5)
C1 O12 W14 118.3(9)
C1 O12 Na1 94.0(9)
W14 O12 Na1 146.2(5)
Si2 O13 W7 125.7(5)
Si2 O13 W2 123.0(5)
W7 O13 W2 94.4(4)
Si2 O13 W15 117.2(5)
W7 O13 W15 95.2(3)
W2 O13 W15 93.8(3)
W19 O14 W9 114.1(5)
W12 O15 W7 150.2(7)
W14 O16 W6 146.6(5)
W3 O17 W13 151.5(6)
W13 O18 W16 118.6(5)
W6 O20 W7 150.1(6)
Si2 O21 W1 127.0(5)
Si2 O21 W6 129.6(5)
W1 O21 W6 93.1(4)
W6 O23 W1 114.4(5)
W1 O24 W14 146.3(6)
W12 O26 W6 150.3(5)
W7 O28 W2 118.0(6)
W16 O29 W9 150.4(6)
W4 O30 W2 146.5(6)
W8 O34 W19 151.1(6)
C2 O35 W14 122.7(9)
C1 O36 Ce1 143.9(9)
C1 O36 Na1 90.3(9)
Ce1 O36 Na1 120.9(5)
W17 O37 W12 151.3(6)
W17 O37 Na1 101.4(4)
W12 O37 Na1 105.8(4)
Si2 O38 W11 130.8(6)
Si2 O38 W10 129.8(6)
W11 O38 W10 92.2(3)
W11 O39 W1 159.5(6)
W11 O40 Ce1 145.6(6)
Si1 O42 W9 128.9(6)
Si1 O42 W19 130.9(6)
W9 O42 W19 94.0(4)
C3 O44 W5 134.2(10)
W15 O45 W11 150.2(5)
W10 O47 W11 116.0(5)
W19 O48 W5 158.6(6)
W18 O50 W4 147.4(6)
W18 O50 Na1 107.1(5)
W4 O50 Na1 105.0(5)
W12 O51 W4 119.3(6)
W18 O52 W9 160.1(6)
W2 O53 W10 150.4(5)
W5 O55 W8 149.1(5)
W7 O56 W15 118.4(5)
W2 O57 W15 120.0(5)
W3 O59 W5 116.3(6)
W16 O60 W8 117.5(6)
W9 O62 Ce1 146.0(7)
W4 O65 W10 153.4(6)
W13 O66 W8 119.4(5)
W19 O68 Ce1 148.1(6)
W10 O69 Ce1 153.1(6)
O36 C1 O12 122.6(14)
O36 C1 C2 124.2(13)
O12 C1 C2 112.8(12)
O36 C1 Na1 64.6(8)
O12 C1 Na1 58.6(7)
C2 C1 Na1 171.2(9)
O35 C2 C1 111.6(11)
O35 C2 C3 104.7(12)
C1 C2 C3 112.4(11)
O44 C3 C2 109.7(12)
O44 C3 C4 112.2(12)
C2 C3 C4 109.3(12)
O72 C4 O71 120.3(16)
O72 C4 C3 120.6(15)
O71 C4 C3 119.0(13)
C5 C6 O3A 113.9(14)
C5 C6 O3B 106.3(15)
O3A C6 O3B 104.7(13)
C8 N1 C7 103.6(13)
C10 N2 C9 119.9(15)
C11 N3 C12 119.0(14)
C14 N4 C13 107.5(17)
C16 N5 C15 116.1(16)
C17 N6 C18 113.5(19)
C20 N7 C19 128(3)
C6 O3B Ce1 97.7(9)
C6 O3A Ce1 101.4(11)

loop_
_geom_bond_atom_site_label_1
_geom_bond_atom_site_label_2
_geom_bond_distance
W1 O49 1.682(11)
W1 O24 1.838(9)
W1 O39 1.900(10)
W1 O11 1.963(10)
W1 O23 2.020(10)
W1 O21 2.242(10)
W2 O19 1.703(11)
W2 O53 1.792(10)
W2 O57 1.900(11)
W2 O30 1.957(10)
W2 O28 2.038(11)
W2 O13 2.298(11)
W3 O25 1.709(9)
W3 O17 1.894(9)
W3 O6 1.944(10)
W3 O59 1.944(11)
W3 O7 1.975(10)
W3 O5 2.231(9)
W4 O58 1.747(11)
W4 O65 1.879(11)
W4 O30 1.892(10)
W4 O51 1.918(12)
W4 O50 2.004(10)
W4 O10 2.269(10)
W4 Na1 3.489(7)
W5 O46 1.722(12)
W5 O55 1.836(9)
W5 O48 1.913(9)
W5 O44 1.936(9)
W5 O59 1.956(10)
W5 O5 2.337(10)
W6 O31 1.709(10)
W6 O23 1.861(11)
W6 O20 1.864(10)
W6 O26 1.903(11)
W6 O16 1.985(10)
W6 O21 2.252(9)
W7 O64 1.712(11)
W7 O28 1.863(13)
W7 O56 1.869(10)
W7 O20 1.971(11)
W7 O15 1.973(11)
W7 O13 2.262(9)
W8 O32 1.751(11)
W8 O34 1.831(10)
W8 O55 1.981(10)
W8 O60 1.993(13)
W8 O66 2.049(11)
W8 O2 2.351(9)
W9 O54 1.717(13)
W9 O62 1.757(10)
W9 O14 1.931(12)
W9 O52 1.932(11)
W9 O29 2.093(10)
W9 O42 2.212(10)
W9 W19 3.2391(17)
W10 O70 1.734(11)
W10 O69 1.750(10)
W10 O47 1.908(11)
W10 O65 1.931(10)
W10 O53 2.151(10)
W10 O38 2.301(9)
W11 O43 1.709(10)
W11 O40 1.724(10)
W11 O39 1.891(11)
W11 O47 1.914(12)
W11 O45 2.141(10)
W11 O38 2.195(9)
W12 O61 1.708(10)
W12 O26 1.859(11)
W12 O51 1.904(14)
W12 O15 1.908(11)
W12 O37 1.935(10)
W12 O10 2.259(9)
W13 O9 1.713(9)
W13 O66 1.843(12)
W13 O18 1.886(11)
W13 O4 1.905(10)
W13 O17 1.967(10)
W13 O2 2.300(8)
W14 O27 1.727(11)
W14 O16 1.863(10)
W14 O7 1.878(10)
W14 O35 1.982(10)
W14 O24 2.034(9)
W14 O12 2.207(10)
W15 O33 1.750(11)
W15 O45 1.821(10)
W15 O11 1.905(11)
W15 O57 1.994(12)
W15 O56 2.073(11)
W15 O13 2.323(9)
W16 O67 1.723(13)
W16 O29 1.811(10)
W16 O1 1.868(12)
W16 O60 1.914(12)
W16 O18 2.045(10)
W16 O2 2.311(10)
W17 O22 1.673(11)
W17 O3 1.846(11)
W17 O37 1.878(9)
W17 O6 1.905(10)
W17 O4 1.941(10)
W17 O8 2.339(10)
W17 Na1 3.604(6)
W18 O63 1.708(11)
W18 O52 1.866(11)
W18 O50 1.878(10)
W18 O3 1.972(11)
W18 O1 1.994(10)
W18 O8 2.281(11)
W18 Na1 3.441(6)
W19 O41 1.740(11)
W19 O68 1.739(10)
W19 O48 1.876(10)
W19 O14 1.930(13)
W19 O34 2.087(10)
W19 O42 2.218(10)
Ce1 O69 2.424(11)
Ce1 O3A 2.46(2)
Ce1 O36 2.481(10)
Ce1 O68 2.498(10)
Ce1 O62 2.529(12)
Ce1 O3B 2.532(18)
Ce1 O1W 2.624(16)
Ce1 O40 2.644(10)
Si1 O5 1.616(11)
Si1 O8 1.635(11)
Si1 O2 1.636(9)
Si1 O42 1.650(10)
Si1 Na1 3.248(7)
Si2 O21 1.602(11)
Si2 O38 1.610(10)
Si2 O10 1.639(10)
Si2 O13 1.663(10)
Si2 Na1 3.079(7)
Na1 O10 2.309(12)
Na1 O8 2.332(10)
Na1 O50 2.384(13)
Na1 O12 2.386(13)
Na1 O36 2.518(12)
Na1 O37 2.727(12)
Na1 C1 2.788(16)
O12 C1 1.285(16)
O35 C2 1.393(17)
O36 C1 1.182(16)
O44 C3 1.396(16)
O71 C4 1.231(19)
O72 C4 1.198(17)
C1 C2 1.50(2)
C2 C3 1.53(2)
C3 C4 1.57(2)
C5 C6 1.459(14)
C6 O3A 1.477(14)
C6 O3B 1.494(14)
N1 C8 1.454(16)
N1 C7 1.469(16)
N2 C10 1.441(15)
N2 C9 1.455(15)
N3 C11 1.476(15)
N3 C12 1.502(14)
N4 C14 1.483(16)
N4 C13 1.491(15)
N5 C16 1.509(15)
N5 C15 1.512(15)
N6 C17 1.458(16)
N6 C18 1.490(17)
N7 C20 1.512(18)
N7 C19 1.532(16)
